data_7239855
loop_
_publ_author_name
'Shin, Jong Won'
'Jeong, Ah Rim'
'Jeong, Jong Hwa'
'Zenno, Hikaru'
'Hayami, Shinya'
'Min, Kil Sik'

_publ_section_title
;
 Two-dimensional square-grid iron(ii) coordination polymers showing
 anion-dependent spin crossover behavior
;
_journal_issue 9
_journal_name_full 'RSC Advances'
_journal_page_first 5040
_journal_page_last 5049
_journal_paper_doi 10.1039/C9RA09782A
_journal_volume 10
_journal_year 2020
_chemical_formula_sum 'C44 H36 Fe N14 O0 S2'
_chemical_formula_weight 880.86
_space_group_crystal_system monoclinic
_space_group_IT_number 14
_space_group_name_Hall '-P 2ybc'
_space_group_name_H-M_alt 'P 1 21/c 1'
_atom_sites_solution_hydrogens geom
_audit_creation_method SHELXL-2013
_audit_update_record
;
2019-08-09 deposited with the CCDC.	2020-01-24 downloaded from the CCDC.
;
_cell_angle_alpha 90
_cell_angle_beta 99.5170(10)
_cell_angle_gamma 90
_cell_formula_units_Z 2
_cell_length_a 9.4607(5)
_cell_length_b 14.1404(8)
_cell_length_c 19.0776(11)
_cell_measurement_reflns_used 3627
_cell_measurement_temperature 200(2)
_cell_measurement_theta_max 25.03
_cell_measurement_theta_min 2.60
_cell_volume 2517.0(2)
_computing_cell_refinement 'Bruker SMART'
_computing_data_collection 'Bruker SMART'
_computing_data_reduction 'Bruker SAINT'
_computing_molecular_graphics ORTEP
_computing_publication_material WINGX
_computing_structure_refinement 'SHELXL-2013 (Sheldrick, 2013)'
_computing_structure_solution 'SHELXS-2013 (Sheldrick, 2013)'
_diffrn_ambient_temperature 200(2)
_diffrn_measured_fraction_theta_full 0.999
_diffrn_measured_fraction_theta_max 0.996
_diffrn_measurement_device_type 'CCD area detector'
_diffrn_measurement_method 'phi and omega scan'
_diffrn_radiation_type MoK\a
_diffrn_radiation_wavelength 0.71073
_diffrn_reflns_av_R_equivalents 0.0665
_diffrn_reflns_av_unetI/netI 0.0927
_diffrn_reflns_Laue_measured_fraction_full 0.999
_diffrn_reflns_Laue_measured_fraction_max 0.996
_diffrn_reflns_limit_h_max 8
_diffrn_reflns_limit_h_min -12
_diffrn_reflns_limit_k_max 17
_diffrn_reflns_limit_k_min -18
_diffrn_reflns_limit_l_max 24
_diffrn_reflns_limit_l_min -25
_diffrn_reflns_number 18586
_diffrn_reflns_point_group_measured_fraction_full 0.999
_diffrn_reflns_point_group_measured_fraction_max 0.996
_diffrn_reflns_theta_full 25.242
_diffrn_reflns_theta_max 28.307
_diffrn_reflns_theta_min 2.165
_diffrn_source 'sealed tube'
_exptl_absorpt_coefficient_mu 0.426
_exptl_absorpt_correction_T_max 0.918
_exptl_absorpt_correction_T_min 0.891
_exptl_absorpt_correction_type multi-scan
_exptl_absorpt_process_details '(SADABS;Bruker, ver 2.03.)'
_exptl_crystal_colour yellow
_exptl_crystal_density_diffrn 1.162
_exptl_crystal_description block
_exptl_crystal_F_000 912
_exptl_crystal_size_max 0.270
_exptl_crystal_size_mid 0.250
_exptl_crystal_size_min 0.200
_platon_squeeze_details
;
;
_refine_diff_density_max 1.160
_refine_diff_density_min -1.011
_refine_diff_density_rms 0.085
_refine_ls_extinction_method none
_refine_ls_goodness_of_fit_ref 0.989
_refine_ls_hydrogen_treatment constr
_refine_ls_matrix_type full
_refine_ls_number_parameters 277
_refine_ls_number_reflns 6250
_refine_ls_number_restraints 0
_refine_ls_restrained_S_all 0.989
_refine_ls_R_factor_all 0.1337
_refine_ls_R_factor_gt 0.0741
_refine_ls_shift/su_max 0.000
_refine_ls_shift/su_mean 0.000
_refine_ls_structure_factor_coef Fsqd
_refine_ls_weighting_details
;
 w=1/[\s^2^(Fo^2^)+(0.1192P)^2^]
 where P=(Fo^2^+2Fc^2^)/3
;
_refine_ls_weighting_scheme calc
_refine_ls_wR_factor_gt 0.1874
_refine_ls_wR_factor_ref 0.2275
_reflns_Friedel_coverage 0.000
_reflns_number_gt 3269
_reflns_number_total 6250
_reflns_threshold_expression 'I > 2\s(I)'
_cod_data_source_file c9ra09782a2.cif
_cod_data_source_block shelx
_cod_depositor_comments 'Adding full bibliography for 7239855--7239857.cif.'
_cod_original_sg_symbol_H-M 'P 21/c'
_cod_database_code 7239855
_shelx_space_group_comment
;
The symmetry employed for this shelxl refinement is uniquely defined
by the following loop, which should always be used as a source of
symmetry information in preference to the above space-group names.
They are only intended as comments.
;
_shelx_estimated_absorpt_t_min 0.894
_shelx_estimated_absorpt_t_max 0.920
_shelxl_version_number 2013-2

loop_
_space_group_symop_operation_xyz
'x, y, z'
'-x, y+1/2, -z+1/2'
'-x, -y, -z'
'x, -y-1/2, z-1/2'

loop_
_atom_site_label
_atom_site_type_symbol
_atom_site_fract_x
_atom_site_fract_y
_atom_site_fract_z
_atom_site_U_iso_or_equiv
_atom_site_adp_type
_atom_site_occupancy
_atom_site_site_symmetry_order
_atom_site_calc_flag
_atom_site_refinement_flags_posn
_atom_site_refinement_flags_adp
_atom_site_refinement_flags_occupancy
Fe1 Fe 0.5000 0.5000 0.0000 0.0325(2) Uani 1 2 d S . P
N1 N 0.6653(3) 0.4094(2) 0.06275(15) 0.0367(7) Uani 1 1 d . . .
N2 N 0.9768(3) 0.2782(2) 0.21435(15) 0.0384(7) Uani 1 1 d . . .
N3 N 1.4081(5) 0.2309(4) 0.1959(3) 0.106(2) Uani 1 1 d . . .
N4 N 1.1582(5) -0.0334(3) 0.1856(3) 0.0715(12) Uani 1 1 d . . .
N5 N 0.8797(3) 0.1480(2) 0.27322(17) 0.0441(8) Uani 1 1 d . . .
N6 N 0.5998(3) 0.0463(2) 0.40648(15) 0.0363(7) Uani 1 1 d . . .
N7 N 0.6440(3) 0.6167(2) 0.01571(16) 0.0422(7) Uani 1 1 d . . .
C1 C 0.7288(4) 0.2996(3) 0.15878(19) 0.0377(8) Uani 1 1 d . . .
H1 H 0.6970 0.2576 0.1917 0.045 Uiso 1 1 calc R U .
C2 C 0.6311(4) 0.3475(3) 0.10918(19) 0.0395(9) Uani 1 1 d . . .
H2 H 0.5323 0.3349 0.1085 0.047 Uiso 1 1 calc R U .
C3 C 0.8070(4) 0.4182(3) 0.06118(18) 0.0367(8) Uani 1 1 d . . .
H3 H 0.8351 0.4578 0.0257 0.044 Uiso 1 1 calc R U .
C4 C 0.9125(4) 0.3740(3) 0.10713(18) 0.0382(8) Uani 1 1 d . . .
H4 H 1.0104 0.3837 0.1036 0.046 Uiso 1 1 calc R U .
C5 C 0.8745(4) 0.3144(2) 0.15941(18) 0.0347(8) Uani 1 1 d . . .
C6 C 1.1225(4) 0.2656(3) 0.2058(2) 0.0436(10) Uani 1 1 d . . .
C7 C 1.1580(4) 0.2288(3) 0.1448(2) 0.0535(11) Uani 1 1 d . . .
H7 H 1.0859 0.2153 0.1051 0.064 Uiso 1 1 calc R U .
C8 C 1.3018(5) 0.2115(4) 0.1418(3) 0.084(2) Uani 1 1 d . . .
H8 H 1.3259 0.1849 0.0996 0.100 Uiso 1 1 calc R U .
C9 C 1.3723(5) 0.2686(5) 0.2523(4) 0.091(2) Uani 1 1 d . . .
H9 H 1.4470 0.2832 0.2905 0.109 Uiso 1 1 calc R U .
C10 C 1.2329(4) 0.2891(3) 0.2609(3) 0.0606(12) Uani 1 1 d . . .
H10 H 1.2131 0.3182 0.3031 0.073 Uiso 1 1 calc R U .
C11 C 0.9318(4) 0.2458(3) 0.2788(2) 0.0428(9) Uani 1 1 d . . .
H11A H 0.8546 0.2876 0.2901 0.051 Uiso 1 1 calc R U .
H11B H 1.0135 0.2503 0.3185 0.051 Uiso 1 1 calc R U .
C12 C 1.1103(5) 0.0683(3) 0.2794(2) 0.0539(11) Uani 1 1 d . . .
H12 H 1.1440 0.0971 0.3241 0.065 Uiso 1 1 calc R U .
C13 C 1.2000(5) 0.0110(3) 0.2470(3) 0.0579(12) Uani 1 1 d . . .
H13 H 1.2963 0.0031 0.2700 0.070 Uiso 1 1 calc R U .
C14 C 1.0213(6) -0.0209(3) 0.1552(3) 0.0658(13) Uani 1 1 d . . .
H14 H 0.9884 -0.0529 0.1118 0.079 Uiso 1 1 calc R U .
C15 C 0.9257(5) 0.0352(3) 0.1829(2) 0.0556(11) Uani 1 1 d . . .
H15 H 0.8295 0.0414 0.1593 0.067 Uiso 1 1 calc R U .
C16 C 0.9723(4) 0.0825(3) 0.2459(2) 0.0439(9) Uani 1 1 d . . .
C17 C 0.7852(4) 0.1154(3) 0.31654(18) 0.0362(8) Uani 1 1 d . . .
C18 C 0.7641(4) 0.0188(3) 0.32493(19) 0.0414(9) Uani 1 1 d . . .
H18 H 0.8112 -0.0260 0.2997 0.050 Uiso 1 1 calc R U .
C19 C 0.6744(4) -0.0108(3) 0.3701(2) 0.0434(9) Uani 1 1 d . . .
H19 H 0.6643 -0.0770 0.3761 0.052 Uiso 1 1 calc R U .
C20 C 0.6164(4) 0.1384(3) 0.3961(2) 0.0442(9) Uani 1 1 d . . .
H20 H 0.5629 0.1810 0.4200 0.053 Uiso 1 1 calc R U .
C21 C 0.7060(4) 0.1766(3) 0.3531(2) 0.0452(9) Uani 1 1 d . . .
H21 H 0.7138 0.2432 0.3484 0.054 Uiso 1 1 calc R U .
C22 C 0.7396(5) 0.6657(3) 0.02772(19) 0.0572(12) Uani 1 1 d . . .
S1 S 0.8807(3) 0.7307(2) 0.04422(8) 0.1972(17) Uani 1 1 d . . .

loop_
_atom_site_aniso_label
_atom_site_aniso_U_11
_atom_site_aniso_U_22
_atom_site_aniso_U_33
_atom_site_aniso_U_23
_atom_site_aniso_U_13
_atom_site_aniso_U_12
Fe1 0.0259(4) 0.0398(4) 0.0326(4) -0.0007(3) 0.0070(3) 0.0050(3)
N1 0.0281(16) 0.0456(18) 0.0383(16) 0.0055(13) 0.0109(12) 0.0065(12)
N2 0.0303(17) 0.0453(18) 0.0412(17) 0.0149(14) 0.0107(13) 0.0057(13)
N3 0.040(3) 0.161(5) 0.125(4) 0.102(4) 0.035(3) 0.038(3)
N4 0.081(3) 0.056(2) 0.089(3) 0.008(2) 0.049(3) 0.008(2)
N5 0.050(2) 0.0357(18) 0.0517(19) 0.0114(14) 0.0236(15) 0.0030(14)
N6 0.0311(16) 0.0426(18) 0.0376(16) 0.0052(14) 0.0128(13) -0.0019(13)
N7 0.0374(18) 0.0433(19) 0.0461(18) -0.0012(14) 0.0079(14) 0.0033(14)
C1 0.033(2) 0.041(2) 0.041(2) 0.0096(16) 0.0120(15) -0.0003(15)
C2 0.0274(19) 0.045(2) 0.047(2) 0.0040(17) 0.0099(16) 0.0005(15)
C3 0.0277(18) 0.047(2) 0.0358(19) 0.0110(16) 0.0069(14) 0.0020(15)
C4 0.0298(19) 0.044(2) 0.042(2) 0.0074(16) 0.0107(15) 0.0021(15)
C5 0.0322(19) 0.034(2) 0.0394(19) 0.0040(15) 0.0111(15) 0.0044(14)
C6 0.034(2) 0.044(2) 0.055(2) 0.0285(18) 0.0119(18) 0.0030(16)
C7 0.041(2) 0.059(3) 0.066(3) 0.029(2) 0.027(2) 0.0154(18)
C8 0.052(3) 0.107(4) 0.104(4) 0.073(3) 0.049(3) 0.041(3)
C9 0.034(3) 0.133(5) 0.103(5) 0.075(4) 0.007(3) -0.001(3)
C10 0.039(2) 0.075(3) 0.064(3) 0.036(2) 0.000(2) 0.000(2)
C11 0.044(2) 0.043(2) 0.044(2) 0.0118(17) 0.0134(17) -0.0002(16)
C12 0.057(3) 0.047(3) 0.061(3) 0.022(2) 0.021(2) 0.0096(19)
C13 0.048(3) 0.054(3) 0.077(3) 0.022(2) 0.028(2) 0.013(2)
C14 0.072(4) 0.064(3) 0.068(3) -0.004(2) 0.034(3) 0.001(2)
C15 0.050(3) 0.061(3) 0.060(3) 0.006(2) 0.022(2) -0.001(2)
C16 0.048(2) 0.039(2) 0.050(2) 0.0141(18) 0.0240(18) 0.0043(17)
C17 0.0327(19) 0.043(2) 0.0343(18) 0.0083(15) 0.0090(15) 0.0002(15)
C18 0.043(2) 0.045(2) 0.039(2) 0.0035(16) 0.0165(17) -0.0044(16)
C19 0.048(2) 0.045(2) 0.039(2) -0.0021(17) 0.0132(17) -0.0094(17)
C20 0.038(2) 0.047(2) 0.051(2) 0.0099(18) 0.0178(17) 0.0050(17)
C21 0.039(2) 0.044(2) 0.055(2) 0.0170(18) 0.0170(18) 0.0108(16)
C22 0.064(3) 0.081(3) 0.0269(19) 0.0010(19) 0.0071(18) -0.034(3)
S1 0.205(2) 0.331(4) 0.0497(9) -0.0026(14) 0.0049(11) -0.220(3)

loop_
_atom_type_symbol
_atom_type_description
_atom_type_scat_dispersion_real
_atom_type_scat_dispersion_imag
_atom_type_scat_source
C C 0.0033 0.0016 'International Tables Vol C Tables 4.2.6.8 and 6.1.1.4'
H H 0.0000 0.0000 'International Tables Vol C Tables 4.2.6.8 and 6.1.1.4'
N N 0.0061 0.0033 'International Tables Vol C Tables 4.2.6.8 and 6.1.1.4'
O O 0.0106 0.0060 'International Tables Vol C Tables 4.2.6.8 and 6.1.1.4'
Fe Fe 0.3463 0.8444 'International Tables Vol C Tables 4.2.6.8 and 6.1.1.4'
S S 0.1246 0.1234 'International Tables Vol C Tables 4.2.6.8 and 6.1.1.4'

loop_
_geom_angle_atom_site_label_1
_geom_angle_atom_site_label_2
_geom_angle_atom_site_label_3
_geom_angle
_geom_angle_site_symmetry_1
_geom_angle_site_symmetry_3
N7 Fe1 N7 180.0 3_665 .
N7 Fe1 N1 90.33(11) 3_665 .
N7 Fe1 N1 89.67(11) . .
N7 Fe1 N1 89.67(11) 3_665 3_665
N7 Fe1 N1 90.33(11) . 3_665
N1 Fe1 N1 180.0 . 3_665
N7 Fe1 N6 89.68(11) 3_665 2_655
N7 Fe1 N6 90.32(11) . 2_655
N1 Fe1 N6 95.24(10) . 2_655
N1 Fe1 N6 84.76(10) 3_665 2_655
N7 Fe1 N6 90.32(11) 3_665 4_565
N7 Fe1 N6 89.68(11) . 4_565
N1 Fe1 N6 84.76(10) . 4_565
N1 Fe1 N6 95.24(10) 3_665 4_565
N6 Fe1 N6 180.00(7) 2_655 4_565
C2 N1 C3 115.4(3) . .
C2 N1 Fe1 121.1(2) . .
C3 N1 Fe1 123.3(2) . .
C5 N2 C6 121.4(3) . .
C5 N2 C11 119.3(3) . .
C6 N2 C11 119.1(3) . .
C9 N3 C8 117.2(4) . .
C13 N4 C14 116.4(4) . .
C17 N5 C16 119.6(3) . .
C17 N5 C11 120.7(3) . .
C16 N5 C11 114.7(3) . .
C20 N6 C19 115.4(3) . .
C20 N6 Fe1 118.5(2) . 2_645
C19 N6 Fe1 124.2(2) . 2_645
C22 N7 Fe1 166.9(4) . .
C2 C1 C5 118.7(3) . .
C2 C1 H1 120.6 . .
C5 C1 H1 120.6 . .
N1 C2 C1 124.9(3) . .
N1 C2 H2 117.6 . .
C1 C2 H2 117.6 . .
N1 C3 C4 124.4(3) . .
N1 C3 H3 117.8 . .
C4 C3 H3 117.8 . .
C3 C4 C5 119.2(3) . .
C3 C4 H4 120.4 . .
C5 C4 H4 120.4 . .
C1 C5 C4 117.1(3) . .
C1 C5 N2 120.8(3) . .
C4 C5 N2 121.8(3) . .
C7 C6 C10 118.3(4) . .
C7 C6 N2 121.6(4) . .
C10 C6 N2 120.1(4) . .
C6 C7 C8 118.7(5) . .
C6 C7 H7 120.6 . .
C8 C7 H7 120.6 . .
N3 C8 C7 123.0(5) . .
N3 C8 H8 118.5 . .
C7 C8 H8 118.5 . .
N3 C9 C10 124.7(6) . .
N3 C9 H9 117.6 . .
C10 C9 H9 117.6 . .
C9 C10 C6 118.0(5) . .
C9 C10 H10 121.0 . .
C6 C10 H10 121.0 . .
N2 C11 N5 112.4(3) . .
N2 C11 H11A 109.1 . .
N5 C11 H11A 109.1 . .
N2 C11 H11B 109.1 . .
N5 C11 H11B 109.1 . .
H11A C11 H11B 107.9 . .
C16 C12 C13 118.8(4) . .
C16 C12 H12 120.6 . .
C13 C12 H12 120.6 . .
N4 C13 C12 123.5(5) . .
N4 C13 H13 118.2 . .
C12 C13 H13 118.2 . .
N4 C14 C15 124.1(5) . .
N4 C14 H14 117.9 . .
C15 C14 H14 117.9 . .
C14 C15 C16 118.6(4) . .
C14 C15 H15 120.7 . .
C16 C15 H15 120.7 . .
C12 C16 C15 118.5(4) . .
C12 C16 N5 121.2(4) . .
C15 C16 N5 120.2(4) . .
N5 C17 C18 120.7(3) . .
N5 C17 C21 122.6(3) . .
C18 C17 C21 116.7(3) . .
C19 C18 C17 119.1(4) . .
C19 C18 H18 120.4 . .
C17 C18 H18 120.4 . .
N6 C19 C18 125.2(4) . .
N6 C19 H19 117.4 . .
C18 C19 H19 117.4 . .
N6 C20 C21 124.6(4) . .
N6 C20 H20 117.7 . .
C21 C20 H20 117.7 . .
C20 C21 C17 119.0(4) . .
C20 C21 H21 120.5 . .
C17 C21 H21 120.5 . .
N7 C22 S1 177.0(5) . .

loop_
_geom_bond_atom_site_label_1
_geom_bond_atom_site_label_2
_geom_bond_distance
_geom_bond_site_symmetry_2
Fe1 N7 2.129(3) 3_665
Fe1 N7 2.129(3) .
Fe1 N1 2.214(3) .
Fe1 N1 2.214(3) 3_665
Fe1 N6 2.250(3) 2_655
Fe1 N6 2.250(3) 4_565
N1 C2 1.322(4) .
N1 C3 1.352(4) .
N2 C5 1.401(4) .
N2 C6 1.426(5) .
N2 C11 1.442(4) .
N3 C9 1.294(8) .
N3 C8 1.346(8) .
N4 C13 1.331(6) .
N4 C14 1.340(6) .
N5 C17 1.392(4) .
N5 C16 1.432(5) .
N5 C11 1.466(5) .
N6 C20 1.331(5) .
N6 C19 1.339(5) .
N6 Fe1 2.250(3) 2_645
N7 C22 1.132(5) .
C1 C2 1.385(5) .
C1 C5 1.392(5) .
C1 H1 0.9500 .
C2 H2 0.9500 .
C3 C4 1.365(5) .
C3 H3 0.9500 .
C4 C5 1.397(5) .
C4 H4 0.9500 .
C6 C7 1.367(6) .
C6 C10 1.394(6) .
C7 C8 1.393(6) .
C7 H7 0.9500 .
C8 H8 0.9500 .
C9 C10 1.387(7) .
C9 H9 0.9500 .
C10 H10 0.9500 .
C11 H11A 0.9900 .
C11 H11B 0.9900 .
C12 C16 1.371(5) .
C12 C13 1.390(6) .
C12 H12 0.9500 .
C13 H13 0.9500 .
C14 C15 1.374(6) .
C14 H14 0.9500 .
C15 C16 1.381(6) .
C15 H15 0.9500 .
C17 C18 1.394(5) .
C17 C21 1.403(5) .
C18 C19 1.371(5) .
C18 H18 0.9500 .
C19 H19 0.9500 .
C20 C21 1.383(5) .
C20 H20 0.9500 .
C21 H21 0.9500 .
C22 S1 1.609(4) .

loop_
_geom_torsion_atom_site_label_1
_geom_torsion_atom_site_label_2
_geom_torsion_atom_site_label_3
_geom_torsion_atom_site_label_4
_geom_torsion
_geom_torsion_site_symmetry_1
C3 N1 C2 C1 6.1(5) .
Fe1 N1 C2 C1 -168.6(3) .
C5 C1 C2 N1 -2.1(6) .
C2 N1 C3 C4 -5.4(5) .
Fe1 N1 C3 C4 169.2(3) .
N1 C3 C4 C5 0.7(6) .
C2 C1 C5 C4 -2.9(5) .
C2 C1 C5 N2 171.1(3) .
C3 C4 C5 C1 3.5(5) .
C3 C4 C5 N2 -170.5(3) .
C6 N2 C5 C1 159.8(3) .
C11 N2 C5 C1 -15.1(5) .
C6 N2 C5 C4 -26.5(5) .
C11 N2 C5 C4 158.6(3) .
C5 N2 C6 C7 -42.7(5) .
C11 N2 C6 C7 132.2(4) .
C5 N2 C6 C10 138.7(4) .
C11 N2 C6 C10 -46.4(5) .
C10 C6 C7 C8 3.5(6) .
N2 C6 C7 C8 -175.1(3) .
C9 N3 C8 C7 -1.1(8) .
C6 C7 C8 N3 -1.1(7) .
C8 N3 C9 C10 0.8(8) .
N3 C9 C10 C6 1.5(8) .
C7 C6 C10 C9 -3.7(6) .
N2 C6 C10 C9 174.9(4) .
C5 N2 C11 N5 84.4(4) .
C6 N2 C11 N5 -90.6(4) .
C17 N5 C11 N2 -156.0(3) .
C16 N5 C11 N2 49.1(4) .
C14 N4 C13 C12 -0.5(6) .
C16 C12 C13 N4 -1.9(6) .
C13 N4 C14 C15 1.3(7) .
N4 C14 C15 C16 0.3(7) .
C13 C12 C16 C15 3.4(5) .
C13 C12 C16 N5 -173.8(3) .
C14 C15 C16 C12 -2.7(6) .
C14 C15 C16 N5 174.5(4) .
C17 N5 C16 C12 -95.7(4) .
C11 N5 C16 C12 59.4(4) .
C17 N5 C16 C15 87.2(4) .
C11 N5 C16 C15 -117.7(4) .
C16 N5 C17 C18 -9.7(5) .
C11 N5 C17 C18 -163.3(3) .
C16 N5 C17 C21 170.9(4) .
C11 N5 C17 C21 17.3(5) .
N5 C17 C18 C19 177.5(3) .
C21 C17 C18 C19 -3.0(5) .
C20 N6 C19 C18 0.4(5) .
Fe1 N6 C19 C18 -163.5(3) 2_645
C17 C18 C19 N6 2.0(6) .
C19 N6 C20 C21 -1.8(5) .
Fe1 N6 C20 C21 163.1(3) 2_645
N6 C20 C21 C17 0.7(6) .
N5 C17 C21 C20 -178.8(3) .
C18 C17 C21 C20 1.8(5) .

loop_
_platon_squeeze_void_nr
_platon_squeeze_void_average_x
_platon_squeeze_void_average_y
_platon_squeeze_void_average_z
_platon_squeeze_void_volume
_platon_squeeze_void_count_electrons
_platon_squeeze_void_content
1 -0.085 0.000 0.000 305 53 ' '
2 -0.087 0.500 0.500 305 53 ' '
